data_4101190
_journal_name_full 'Journal of the American Chemical Society'
_journal_year 2006
_chemical_formula_sum 'C27 H27 N O4'
_chemical_formula_weight 429.50
_space_group_IT_number 2
_symmetry_cell_setting triclinic
_symmetry_space_group_name_Hall '-P 1'
_symmetry_space_group_name_H-M 'P -1'
_cell_angle_alpha 104.27(3)
_cell_angle_beta 97.57(3)
_cell_angle_gamma 97.47(3)
_cell_formula_units_Z 2
_cell_length_a 9.6131(19)
_cell_length_b 10.559(2)
_cell_length_c 11.683(2)
_cell_measurement_temperature 296(2)
_cell_volume 1122.9(4)
_diffrn_ambient_temperature 296(2)
_exptl_crystal_density_diffrn 1.270
_cod_depositor_comments
;
The following automatic conversions were performed:
'_symmetry_cell_setting' value 'Triclinic' changed to 'triclinic'
according to '/home/saulius/struct/CIF-dictionaries/cif_core.dic'
dictionary named 'cif_core.dic' version 2.4.1 from 2010-06-29.

Automatic conversion script
Id: cif_fix_enum 1527 2010-12-29 10:47:43Z saulius 
;
_cod_database_code 4101190

loop_
_symmetry_equiv_pos_as_xyz
'x, y, z'
'-x, -y, -z'

loop_
_atom_site_label
_atom_site_type_symbol
_atom_site_fract_x
_atom_site_fract_y
_atom_site_fract_z
_atom_site_U_iso_or_equiv
_atom_site_adp_type
_atom_site_occupancy
_atom_site_symmetry_multiplicity
_atom_site_calc_flag
_atom_site_refinement_flags
_atom_site_disorder_assembly
_atom_site_disorder_group
O1 O 0.38232(14) 0.03660(11) 0.13101(12) 0.0531(3) Uani 1 1 d . . .
O2 O 0.33775(15) 0.15879(15) 0.55448(12) 0.0617(4) Uani 1 1 d . . .
O3 O 0.44006(13) 0.61663(10) 0.09136(11) 0.0462(3) Uani 1 1 d . . .
H3 H 0.4936 0.6237 0.0433 0.055 Uiso 1 1 calc R . .
O4 O -0.15329(15) 0.32003(13) -0.33526(12) 0.0593(4) Uani 1 1 d . . .
N1 N 0.39212(14) 0.47738(12) 0.08018(12) 0.0367(3) Uani 1 1 d . . .
C1 C 0.3954(2) -0.09819(17) 0.12358(19) 0.0600(5) Uani 1 1 d . . .
H1A H 0.4576 -0.1265 0.0681 0.072 Uiso 1 1 calc R . .
H1B H 0.3033 -0.1530 0.0965 0.072 Uiso 1 1 calc R . .
H1C H 0.4340 -0.1057 0.2012 0.072 Uiso 1 1 calc R . .
C2 C 0.50208(19) 0.13037(17) 0.16513(14) 0.0427(4) Uani 1 1 d . . .
C3 C 0.6406(2) 0.1039(2) 0.17241(17) 0.0559(5) Uani 1 1 d . . .
H3A H 0.6561 0.0167 0.1523 0.067 Uiso 1 1 calc R . .
C4 C 0.7550(2) 0.2065(2) 0.2094(2) 0.0651(6) Uani 1 1 d . . .
H4 H 0.8468 0.1871 0.2128 0.078 Uiso 1 1 calc R . .
C5 C 0.7363(2) 0.3366(2) 0.24116(19) 0.0599(5) Uani 1 1 d . . .
H5 H 0.8142 0.4049 0.2670 0.072 Uiso 1 1 calc R . .
C6 C 0.59804(19) 0.36357(17) 0.23377(15) 0.0446(4) Uani 1 1 d . . .
C7 C 0.48203(18) 0.26228(16) 0.19455(14) 0.0378(4) Uani 1 1 d . . .
C8 C 0.34235(17) 0.31746(14) 0.19655(14) 0.0349(4) Uani 1 1 d . . .
C9 C 0.39535(18) 0.46577(15) 0.20337(14) 0.0380(4) Uani 1 1 d . . .
H9 H 0.3373 0.5243 0.2469 0.046 Uiso 1 1 calc R . .
C10 C 0.54885(19) 0.49450(17) 0.26792(17) 0.0488(4) Uani 1 1 d . . .
H10A H 0.6058 0.5610 0.2413 0.059 Uiso 1 1 calc R . .
H10B H 0.5539 0.5250 0.3540 0.059 Uiso 1 1 calc R . .
C11 C 0.27945(17) 0.30809(14) 0.30944(14) 0.0351(4) Uani 1 1 d . . .
C12 C 0.15615(19) 0.36026(16) 0.32977(16) 0.0452(4) Uani 1 1 d . . .
H12 H 0.1151 0.4037 0.2772 0.054 Uiso 1 1 calc R . .
C13 C 0.0950(2) 0.34774(19) 0.42719(17) 0.0524(5) Uani 1 1 d . . .
H13 H 0.0137 0.3844 0.4403 0.063 Uiso 1 1 calc R . .
C14 C 0.1516(2) 0.28182(18) 0.50611(16) 0.0497(5) Uani 1 1 d . . .
H14 H 0.1089 0.2731 0.5713 0.060 Uiso 1 1 calc R . .
C15 C 0.27259(18) 0.22952(16) 0.48574(14) 0.0427(4) Uani 1 1 d . . .
C16 C 0.33729(18) 0.24403(16) 0.38927(14) 0.0388(4) Uani 1 1 d . . .
H16 H 0.4206 0.2102 0.3782 0.047 Uiso 1 1 calc R . .
C17 C 0.2663(3) 0.1241(3) 0.6438(2) 0.0774(7) Uani 1 1 d . . .
H17A H 0.2642 0.2027 0.7054 0.093 Uiso 1 1 calc R . .
H17B H 0.3156 0.0651 0.6780 0.093 Uiso 1 1 calc R . .
H17C H 0.1707 0.0809 0.6086 0.093 Uiso 1 1 calc R . .
C18 C 0.23033(17) 0.25008(15) 0.08848(14) 0.0369(4) Uani 1 1 d . . .
H18 H 0.1909 0.1624 0.0800 0.044 Uiso 1 1 calc R . .
C19 C 0.18326(16) 0.30614(14) 0.00417(14) 0.0344(4) Uani 1 1 d . . .
C20 C 0.24693(17) 0.44719(15) 0.01408(16) 0.0397(4) Uani 1 1 d . . .
H20A H 0.2473 0.4597 -0.0654 0.048 Uiso 1 1 calc R . .
H20B H 0.1898 0.5070 0.0552 0.048 Uiso 1 1 calc R . .
C21 C 0.07308(17) 0.23554(15) -0.10137(14) 0.0365(4) Uani 1 1 d . . .
C22 C 0.03732(19) 0.09686(16) -0.13575(16) 0.0444(4) Uani 1 1 d . . .
H22 H 0.0815 0.0477 -0.0904 0.053 Uiso 1 1 calc R . .
C23 C -0.0621(2) 0.03296(17) -0.23559(17) 0.0511(5) Uani 1 1 d . . .
H23 H -0.0844 -0.0591 -0.2567 0.061 Uiso 1 1 calc R . .
C24 C -0.13032(19) 0.10297(18) -0.30584(16) 0.0492(4) Uani 1 1 d . . .
H24 H -0.1976 0.0588 -0.3734 0.059 Uiso 1 1 calc R . .
C25 C -0.09604(18) 0.23916(17) -0.27328(15) 0.0432(4) Uani 1 1 d . . .
C26 C 0.00426(18) 0.30418(16) -0.17255(14) 0.0404(4) Uani 1 1 d . . .
H26 H 0.0262 0.3962 -0.1520 0.048 Uiso 1 1 calc R . .
C27 C -0.2601(3) 0.2613(2) -0.4373(2) 0.0760(7) Uani 1 1 d . . .
H27A H -0.2216 0.2017 -0.4963 0.091 Uiso 1 1 calc R . .
H27B H -0.2922 0.3292 -0.4703 0.091 Uiso 1 1 calc R . .
H27C H -0.3387 0.2131 -0.4144 0.091 Uiso 1 1 calc R . .

loop_
_atom_site_aniso_label
_atom_site_aniso_U_11
_atom_site_aniso_U_22
_atom_site_aniso_U_33
_atom_site_aniso_U_23
_atom_site_aniso_U_13
_atom_site_aniso_U_12
O1 0.0626(8) 0.0355(6) 0.0621(8) 0.0127(6) 0.0090(7) 0.0139(6)
O2 0.0627(9) 0.0905(10) 0.0450(8) 0.0391(7) 0.0104(7) 0.0183(7)
O3 0.0548(8) 0.0280(5) 0.0583(8) 0.0160(5) 0.0150(6) 0.0014(5)
O4 0.0628(9) 0.0595(8) 0.0534(8) 0.0184(6) -0.0116(7) 0.0178(7)
N1 0.0413(8) 0.0274(6) 0.0427(8) 0.0135(5) 0.0080(6) 0.0017(5)
C1 0.0887(16) 0.0414(10) 0.0585(12) 0.0187(9) 0.0223(11) 0.0219(10)
C2 0.0531(11) 0.0459(9) 0.0338(9) 0.0148(7) 0.0107(8) 0.0144(8)
C3 0.0644(13) 0.0649(12) 0.0508(11) 0.0247(9) 0.0161(10) 0.0319(11)
C4 0.0488(12) 0.0901(16) 0.0683(14) 0.0347(12) 0.0112(10) 0.0271(12)
C5 0.0432(11) 0.0770(14) 0.0613(13) 0.0294(11) -0.0016(9) 0.0058(10)
C6 0.0428(10) 0.0536(10) 0.0383(9) 0.0191(8) 0.0010(8) 0.0039(8)
C7 0.0424(9) 0.0438(9) 0.0307(8) 0.0147(7) 0.0073(7) 0.0098(7)
C8 0.0395(9) 0.0318(8) 0.0342(8) 0.0111(6) 0.0055(7) 0.0051(6)
C9 0.0434(9) 0.0319(8) 0.0380(9) 0.0086(6) 0.0081(7) 0.0042(7)
C10 0.0521(11) 0.0432(9) 0.0450(10) 0.0119(8) -0.0015(8) -0.0041(8)
C11 0.0375(9) 0.0301(7) 0.0349(8) 0.0076(6) 0.0029(7) 0.0010(6)
C12 0.0485(10) 0.0448(9) 0.0477(10) 0.0186(8) 0.0097(8) 0.0138(8)
C13 0.0504(11) 0.0576(11) 0.0545(11) 0.0158(9) 0.0185(9) 0.0170(9)
C14 0.0513(11) 0.0589(11) 0.0389(10) 0.0124(8) 0.0149(8) 0.0040(9)
C15 0.0461(10) 0.0483(9) 0.0311(9) 0.0127(7) 0.0004(8) 0.0011(8)
C16 0.0366(9) 0.0437(9) 0.0350(9) 0.0110(7) 0.0030(7) 0.0050(7)
C17 0.0946(18) 0.0987(17) 0.0559(13) 0.0476(13) 0.0199(13) 0.0177(14)
C18 0.0426(9) 0.0308(7) 0.0367(9) 0.0095(6) 0.0065(7) 0.0032(7)
C19 0.0348(8) 0.0350(8) 0.0354(8) 0.0113(6) 0.0078(7) 0.0072(6)
C20 0.0398(9) 0.0370(8) 0.0453(9) 0.0177(7) 0.0051(7) 0.0070(7)
C21 0.0363(9) 0.0400(8) 0.0357(9) 0.0128(7) 0.0094(7) 0.0066(7)
C22 0.0490(10) 0.0396(9) 0.0443(10) 0.0156(7) 0.0020(8) 0.0047(8)
C23 0.0562(12) 0.0393(9) 0.0527(11) 0.0120(8) 0.0011(9) -0.0012(8)
C24 0.0452(10) 0.0529(10) 0.0424(10) 0.0096(8) -0.0037(8) 0.0006(8)
C25 0.0422(10) 0.0512(10) 0.0393(9) 0.0158(8) 0.0060(8) 0.0129(8)
C26 0.0435(10) 0.0382(8) 0.0402(9) 0.0112(7) 0.0059(8) 0.0093(7)
C27 0.0806(16) 0.0803(15) 0.0607(14) 0.0201(11) -0.0182(12) 0.0188(13)

loop_
_geom_bond_atom_site_label_1
_geom_bond_atom_site_label_2
_geom_bond_distance
_geom_bond_site_symmetry_2
_geom_bond_publ_flag
O1 C2 1.361(2) . ?
O1 C1 1.427(2) . ?
O2 C15 1.371(2) . ?
O2 C17 1.417(2) . ?
O3 N1 1.4507(16) . ?
O4 C25 1.370(2) . ?
O4 C27 1.417(2) . ?
N1 C20 1.458(2) . ?
N1 C9 1.471(2) . ?
C2 C3 1.391(3) . ?
C2 C7 1.395(2) . ?
C3 C4 1.380(3) . ?
C4 C5 1.374(3) . ?
C5 C6 1.392(3) . ?
C6 C7 1.383(2) . ?
C6 C10 1.497(2) . ?
C7 C8 1.532(2) . ?
C8 C18 1.503(2) . ?
C8 C11 1.541(2) . ?
C8 C9 1.562(2) . ?
C9 C10 1.522(2) . ?
C11 C16 1.382(2) . ?
C11 C12 1.394(2) . ?
C12 C13 1.374(3) . ?
C13 C14 1.383(3) . ?
C14 C15 1.375(3) . ?
C15 C16 1.388(2) . ?
C18 C19 1.329(2) . ?
C19 C21 1.482(2) . ?
C19 C20 1.505(2) . ?
C21 C26 1.390(2) . ?
C21 C22 1.402(2) . ?
C22 C23 1.371(3) . ?
C23 C24 1.390(2) . ?
C24 C25 1.377(2) . ?
C25 C26 1.384(2) . ?
